data_1530025
loop_
_publ_author_name
'Grey, I.E.'
'Li, C.'
'Madsen, I.C.'
'Watts, J.A.'

_publ_section_title
;
 The stability and structure of Csx (Ti2-x/4) O4 0.61< x< 0.65
;
_journal_name_full 'Journal of Solid State Chemistry'
_journal_page_first 7
_journal_page_last 19
_journal_volume 66
_journal_year 1987
_chemical_formula_sum 'Cs0.6 O4 Ti1.84'
_chemical_name_systematic 'Cs.6 Ti1.84 O4'
_space_group_IT_number 71
_symmetry_space_group_name_Hall '-I 2 2'
_symmetry_space_group_name_H-M 'I m m m'
_cell_angle_alpha 90
_cell_angle_beta 90
_cell_angle_gamma 90
_cell_formula_units_Z 2
_cell_length_a 3.829
_cell_length_b 17.012
_cell_length_c 2.962
_cell_volume 192.942
_citation_journal_id_ASTM JSSCBI
_cod_data_source_file Grey_JSSCBI_1987_1369.cif
_cod_data_source_block Cs0.6O4Ti1.84
_cod_original_cell_volume 192.9415
_cod_database_code 1530025

loop_
_symmetry_equiv_pos_as_xyz
x,y,z
-x,-y,z
x,-y,-z
-x,y,-z
-x,-y,-z
x,y,-z
-x,y,z
x,-y,z
x+1/2,y+1/2,z+1/2
-x+1/2,-y+1/2,z+1/2
x+1/2,-y+1/2,-z+1/2
-x+1/2,y+1/2,-z+1/2
-x+1/2,-y+1/2,-z+1/2
x+1/2,y+1/2,-z+1/2
-x+1/2,y+1/2,z+1/2
x+1/2,-y+1/2,z+1/2

loop_
_atom_site_label
_atom_site_type_symbol
_atom_site_fract_x
_atom_site_fract_y
_atom_site_fract_z
_atom_site_occupancy
_atom_site_U_iso_or_equiv
O2 O-2 0 0.3765 0 1 0.0
O1 O-2 0 0.2196 0 1 0.0
Ti1 Ti+4 0 0.3093 0.5 0.92 0.0
Cs1 Cs+1 0 0 0.1363 0.302 0.0
